data_4061081
loop_
_publ_author_name
'Nishibayashi, Yoshiaki'
'Imajima, Hiroaki'
'Onodera, Gen'
'Inada, Youichi'
'Hidai, Masanobu'
'Uemura, Sakae'

_publ_section_title
;
 Preparation of Alkanechalcogenolate- and Benzenechalcogenolate-Bridged
 Diruthenium Complexes and Their Catalytic Activity toward Propargylation
 of Acetone with Propargylic Alcohol
;
_journal_coden_ASTM ORGND7
_journal_issue 21
_journal_name_full Organometallics
_journal_page_first 5100
_journal_page_last 5103
_journal_paper_doi 10.1021/om049475f
_journal_volume 23
_journal_year 2004
_chemical_formula_moiety 'C25 H42 Cl F3 O4 S Ru2 Se2 '
_chemical_formula_sum 'C25 H42 Cl F3 O4 Ru2 S Se2'
_chemical_formula_weight 891.17
_space_group_IT_number 2
_space_group_name_Hall '-P 1'
_space_group_name_H-M_alt 'P -1'
_symmetry_cell_setting triclinic
_symmetry_Int_Tables_number 2
_symmetry_space_group_name_Hall '-P 1'
_symmetry_space_group_name_H-M 'P -1'
_cell_angle_alpha 75.974(3)
_cell_angle_beta 76.543(3)
_cell_angle_gamma 78.150(2)
_cell_formula_units_Z 2
_cell_length_a 8.7458(4)
_cell_length_b 12.3815(7)
_cell_length_c 16.1376(7)
_cell_measurement_temperature 296.1
_cell_volume 1628.2(1)
_exptl_crystal_density_diffrn 1.818
_cod_original_formula_sum 'C25 H42 Cl F3 O4 S Ru2 Se2 '
_cod_database_code 4061081

loop_
_symmetry_equiv_pos_site_id
_symmetry_equiv_pos_as_xyz
1 +X,+Y,+Z
2 -X,-Y,-Z

loop_
_atom_site_label
_atom_site_type_symbol
_atom_site_fract_x
_atom_site_fract_y
_atom_site_fract_z
_atom_site_U_iso_or_equiv
_atom_site_adp_type
_atom_site_occupancy
_atom_site_symmetry_multiplicity
_atom_site_calc_flag
_atom_site_refinement_flags
_atom_site_disorder_assembly
_atom_site_disorder_group
Ru(1) Ru 0.34283(9) 0.38530(6) 0.31542(5) 0.0382(2) Uani 1.00 1 d . . .
Ru(2) Ru 0.35725(9) 0.19221(7) 0.24314(6) 0.0442(2) Uani 1.00 1 d . . .
Se(2) Se 0.3800(1) 0.38211(9) 0.16244(7) 0.0472(3) Uani 1.00 1 d . . .
Se(1) Se 0.3150(1) 0.19552(9) 0.39582(8) 0.0531(3) Uani 1.00 1 d . . .
Cl(1) Cl 0.0703(3) 0.2248(3) 0.2468(2) 0.0656(9) Uani 1.00 1 d . . .
S(1) S -0.1183(4) 0.7374(3) 0.2373(2) 0.066(1) Uani 1.00 1 d . . .
F(1) F -0.174(2) 0.898(1) 0.1080(9) 0.202(7) Uani 1.00 1 d . . .
F(2) F 0.056(3) 0.802(2) 0.091(1) 0.223(9) Uani 1.00 1 d . . .
F(3) F -0.139(2) 0.736(1) 0.0830(9) 0.191(7) Uani 1.00 1 d . . .
O(1) O 0.0820(7) 0.4198(6) 0.3243(5) 0.047(2) Uani 1.00 1 d . . .
O(2) O -0.049(2) 0.810(1) 0.2685(9) 0.126(5) Uani 1.00 1 d . . .
O(3) O -0.283(1) 0.741(1) 0.2647(9) 0.134(5) Uani 1.00 1 d . . .
O(4) O -0.030(1) 0.6286(7) 0.2406(7) 0.085(3) Uani 1.00 1 d . . .
C(1) C 0.561(1) 0.4569(9) 0.2916(7) 0.048(3) Uani 1.00 1 d . . .
C(2) C 0.544(1) 0.386(1) 0.3745(8) 0.053(3) Uani 1.00 1 d . . .
C(3) C 0.401(1) 0.433(1) 0.4268(8) 0.057(3) Uani 1.00 1 d . . .
C(4) C 0.331(1) 0.533(1) 0.3750(8) 0.054(3) Uani 1.00 1 d . . .
C(5) C 0.429(1) 0.5483(9) 0.2910(8) 0.056(3) Uani 1.00 1 d . . .
C(6) C 0.707(1) 0.452(1) 0.2200(8) 0.064(4) Uani 1.00 1 d . . .
C(7) C 0.664(1) 0.289(1) 0.4091(9) 0.073(4) Uani 1.00 1 d . . .
C(8) C 0.342(2) 0.390(1) 0.5240(8) 0.081(5) Uani 1.00 1 d . . .
C(9) C 0.183(1) 0.611(1) 0.403(1) 0.073(4) Uani 1.00 1 d . . .
C(10) C 0.408(2) 0.649(1) 0.218(1) 0.076(5) Uani 1.00 1 d . . .
C(11) C 0.591(1) 0.127(1) 0.172(1) 0.071(4) Uani 1.00 1 d . . .
C(12) C 0.480(2) 0.116(1) 0.129(1) 0.078(5) Uani 1.00 1 d . . .
C(13) C 0.381(2) 0.040(1) 0.187(1) 0.083(5) Uani 1.00 1 d . . .
C(14) C 0.441(2) 0.008(1) 0.265(1) 0.086(5) Uani 1.00 1 d . . .
C(15) C 0.572(1) 0.063(1) 0.253(1) 0.070(4) Uani 1.00 1 d . . .
C(16) C 0.735(2) 0.190(2) 0.126(2) 0.17(1) Uani 1.00 1 d . . .
C(17) C 0.469(4) 0.160(2) 0.033(1) 0.21(1) Uani 1.00 1 d . . .
C(18) C 0.248(2) -0.004(2) 0.165(2) 0.20(1) Uani 1.00 1 d . . .
C(19) C 0.380(3) -0.085(2) 0.339(2) 0.22(1) Uani 1.00 1 d . . .
C(20) C 0.678(2) 0.035(2) 0.317(1) 0.150(9) Uani 1.00 1 d . . .
C(21) C 0.091(1) 0.191(1) 0.459(1) 0.086(4) Uani 1.00 1 d . . .
C(22) C 0.190(1) 0.459(1) 0.1127(9) 0.071(4) Uani 1.00 1 d . . .
C(23) C 0.076(2) 0.117(2) 0.538(2) 0.19(1) Uani 1.00 1 d . . .
C(24) C 0.220(2) 0.493(2) 0.024(1) 0.19(1) Uani 1.00 1 d . . .
C(25) C -0.095(3) 0.796(2) 0.125(1) 0.116(8) Uani 1.00 1 d . . .
H(1) H 0.7251 -0.0422 0.3251 0.189 Uiso 1.00 1 c R . .
H(2) H 0.7598 0.0808 0.2968 0.189 Uiso 1.00 1 c R . .
H(3) H 0.6180 0.0505 0.3715 0.189 Uiso 1.00 1 c R . .
H(4) H 0.8316 0.1376 0.1230 0.191 Uiso 1.00 1 c R . .
H(5) H 0.7224 0.2289 0.0693 0.191 Uiso 1.00 1 c R . .
H(6) H 0.7392 0.2423 0.1598 0.191 Uiso 1.00 1 c R . .
H(7) H 0.4619 0.2394 0.0202 0.243 Uiso 1.00 1 c R . .
H(8) H 0.5628 0.1278 -0.0018 0.243 Uiso 1.00 1 c R . .
H(9) H 0.3784 0.1406 0.0197 0.243 Uiso 1.00 1 c R . .
H(10) H 0.1719 0.0585 0.1473 0.271 Uiso 1.00 1 c R . .
H(11) H 0.2925 -0.0428 0.1189 0.271 Uiso 1.00 1 c R . .
H(12) H 0.1988 -0.0537 0.2140 0.271 Uiso 1.00 1 c R . .
H(13) H 0.2690 -0.0658 0.3593 0.204 Uiso 1.00 1 c R . .
H(14) H 0.4002 -0.1549 0.3205 0.204 Uiso 1.00 1 c R . .
H(15) H 0.4355 -0.0917 0.3844 0.204 Uiso 1.00 1 c R . .
H(16) H -0.0333 0.1187 0.5647 0.191 Uiso 1.00 1 c R . .
H(17) H 0.1196 0.0434 0.5274 0.191 Uiso 1.00 1 c R . .
H(18) H 0.1319 0.1354 0.5747 0.191 Uiso 1.00 1 c R . .
H(19) H 0.2967 0.5426 0.0065 0.197 Uiso 1.00 1 c R . .
H(20) H 0.2604 0.4274 0.0010 0.197 Uiso 1.00 1 c R . .
H(21) H 0.1252 0.5302 0.0037 0.197 Uiso 1.00 1 c R . .
H(22) H 0.4127 0.7157 0.2351 0.094 Uiso 1.00 1 c R . .
H(23) H 0.4892 0.6390 0.1684 0.094 Uiso 1.00 1 c R . .
H(24) H 0.3067 0.6544 0.2030 0.094 Uiso 1.00 1 c R . .
H(25) H 0.2069 0.6835 0.3986 0.093 Uiso 1.00 1 c R . .
H(26) H 0.1072 0.6157 0.3681 0.093 Uiso 1.00 1 c R . .
H(27) H 0.1395 0.5810 0.4623 0.093 Uiso 1.00 1 c R . .
H(28) H 0.2449 0.4356 0.5430 0.098 Uiso 1.00 1 c R . .
H(29) H 0.3251 0.3143 0.5330 0.098 Uiso 1.00 1 c R . .
H(30) H 0.4190 0.3929 0.5560 0.098 Uiso 1.00 1 c R . .
H(31) H 0.6210 0.2560 0.4673 0.090 Uiso 1.00 1 c R . .
H(32) H 0.6865 0.2343 0.3738 0.090 Uiso 1.00 1 c R . .
H(33) H 0.7593 0.3154 0.4078 0.090 Uiso 1.00 1 c R . .
H(34) H 0.7282 0.3803 0.2045 0.076 Uiso 1.00 1 c R . .
H(35) H 0.6874 0.5092 0.1709 0.076 Uiso 1.00 1 c R . .
H(36) H 0.7965 0.4633 0.2391 0.076 Uiso 1.00 1 c R . .
H(37) H 0.1132 0.4103 0.1297 0.083 Uiso 1.00 1 c R . .
H(38) H 0.1487 0.5258 0.1353 0.083 Uiso 1.00 1 c R . .
H(39) H 0.0454 0.2637 0.4701 0.088 Uiso 1.00 1 c R . .
H(40) H 0.0343 0.1714 0.4226 0.088 Uiso 1.00 1 c R . .

loop_
_atom_site_aniso_label
_atom_site_aniso_U_11
_atom_site_aniso_U_22
_atom_site_aniso_U_33
_atom_site_aniso_U_12
_atom_site_aniso_U_13
_atom_site_aniso_U_23
Ru(1) 0.0305(4) 0.0394(4) 0.0452(5) 0.0014(3) -0.0079(3) -0.0146(3)
Ru(2) 0.0319(4) 0.0386(4) 0.0621(6) 0.0015(3) -0.0049(4) -0.0201(4)
Se(2) 0.0446(6) 0.0488(6) 0.0476(6) -0.0022(5) -0.0076(5) -0.0140(5)
Se(1) 0.0428(6) 0.0469(6) 0.0578(7) 0.0046(5) -0.0016(5) -0.0061(5)
Cl(1) 0.035(1) 0.061(2) 0.108(3) -0.002(1) -0.015(1) -0.035(2)
S(1) 0.065(2) 0.056(2) 0.078(2) 0.007(1) -0.021(2) -0.021(2)
F(1) 0.33(2) 0.092(8) 0.15(1) 0.06(1) -0.09(1) 0.006(8)
F(2) 0.23(2) 0.27(2) 0.14(1) -0.09(2) 0.05(1) -0.02(1)
F(3) 0.32(2) 0.15(1) 0.13(1) 0.02(1) -0.13(1) -0.047(9)
O(1) 0.031(3) 0.047(4) 0.062(5) 0.002(3) -0.011(3) -0.016(3)
O(2) 0.15(1) 0.098(9) 0.17(1) 0.009(8) -0.07(1) -0.070(9)
O(3) 0.068(7) 0.17(1) 0.15(1) -0.007(8) 0.010(7) -0.05(1)
O(4) 0.103(7) 0.049(5) 0.105(8) 0.015(5) -0.044(6) -0.020(5)
C(1) 0.036(5) 0.051(6) 0.061(7) -0.007(4) -0.010(5) -0.018(5)
C(2) 0.044(6) 0.061(7) 0.063(7) 0.003(5) -0.022(5) -0.027(6)
C(3) 0.054(6) 0.067(7) 0.059(7) 0.003(5) -0.021(5) -0.033(6)
C(4) 0.047(6) 0.059(7) 0.066(7) -0.005(5) -0.012(5) -0.035(6)
C(5) 0.053(6) 0.046(6) 0.078(8) -0.010(5) -0.019(6) -0.024(6)
C(6) 0.047(6) 0.066(8) 0.078(9) -0.017(5) 0.000(6) -0.019(7)
C(7) 0.058(7) 0.087(9) 0.079(9) 0.012(7) -0.036(7) -0.023(7)
C(8) 0.070(9) 0.11(1) 0.062(8) -0.014(8) -0.004(7) -0.032(8)
C(9) 0.057(7) 0.073(8) 0.10(1) 0.014(6) -0.022(7) -0.058(8)
C(10) 0.083(9) 0.052(7) 0.10(1) -0.015(7) -0.027(8) -0.016(7)
C(11) 0.046(6) 0.059(8) 0.10(1) -0.001(5) 0.020(7) -0.036(8)
C(12) 0.10(1) 0.056(8) 0.08(1) 0.021(7) -0.020(8) -0.041(7)
C(13) 0.059(8) 0.060(8) 0.14(2) 0.009(6) -0.018(9) -0.07(1)
C(14) 0.09(1) 0.038(6) 0.11(1) 0.011(6) 0.023(9) -0.025(7)
C(15) 0.049(7) 0.065(8) 0.10(1) 0.025(6) -0.022(7) -0.043(8)
C(16) 0.08(1) 0.14(2) 0.26(3) -0.02(1) 0.09(2) -0.08(2)
C(17) 0.40(4) 0.12(2) 0.09(1) 0.07(2) -0.07(2) -0.06(1)
C(18) 0.07(1) 0.19(2) 0.41(4) 0.01(1) -0.06(2) -0.23(3)
C(19) 0.25(3) 0.07(1) 0.19(2) 0.06(2) 0.12(2) 0.02(1)
C(20) 0.13(2) 0.12(2) 0.22(2) 0.09(1) -0.11(2) -0.10(2)
C(21) 0.048(7) 0.075(9) 0.10(1) 0.003(6) 0.024(7) 0.006(8)
C(22) 0.058(7) 0.066(8) 0.083(9) 0.009(6) -0.028(7) -0.005(7)
C(23) 0.08(1) 0.22(3) 0.17(2) 0.00(2) 0.04(1) 0.07(2)
C(24) 0.09(1) 0.32(4) 0.08(1) 0.03(2) -0.02(1) 0.05(2)
C(25) 0.14(2) 0.09(1) 0.11(2) 0.01(1) -0.02(1) -0.03(1)

loop_
_geom_bond_atom_site_label_1
_geom_bond_atom_site_label_2
_geom_bond_distance
_geom_bond_publ_flag
_geom_bond_site_symmetry_1
_geom_bond_site_symmetry_2
Ru(1) Ru(2) 2.873(1) ? . .
Ru(1) Se(2) 2.423(1) ? . .
Ru(1) Se(1) 2.424(1) ? . .
Ru(1) O(1) 2.210(6) ? . .
Ru(1) C(1) 2.18(1) ? . .
Ru(1) C(2) 2.19(1) ? . .
Ru(1) C(3) 2.22(1) ? . .
Ru(1) C(4) 2.24(1) ? . .
Ru(1) C(5) 2.21(1) ? . .
Ru(2) Se(2) 2.419(1) ? . .
Ru(2) Se(1) 2.414(2) ? . .
Ru(2) Cl(1) 2.447(3) ? . .
Ru(2) C(11) 2.20(1) ? . .
Ru(2) C(12) 2.23(2) ? . .
Ru(2) C(13) 2.23(2) ? . .
Ru(2) C(14) 2.22(1) ? . .
Ru(2) C(15) 2.21(1) ? . .
Se(2) C(22) 1.98(1) ? . .
Se(1) C(21) 1.99(1) ? . .
S(1) O(2) 1.42(2) ? . .
S(1) O(3) 1.40(1) ? . .
S(1) O(4) 1.405(9) ? . .
S(1) C(25) 1.76(2) ? . .
F(1) C(25) 1.30(2) ? . .
F(2) C(25) 1.31(3) ? . .
F(3) C(25) 1.28(3) ? . .
O(2) S(1) 1.42(2) ? . .
O(4) S(1) 1.405(9) ? . .
C(1) C(2) 1.40(1) ? . .
C(1) C(5) 1.44(1) ? . .
C(1) C(6) 1.51(1) ? . .
C(2) C(3) 1.44(1) ? . .
C(2) C(7) 1.52(2) ? . .
C(3) C(4) 1.42(2) ? . .
C(3) C(8) 1.53(2) ? . .
C(4) C(5) 1.42(2) ? . .
C(4) C(9) 1.50(2) ? . .
C(5) C(10) 1.51(2) ? . .
C(11) C(12) 1.37(3) ? . .
C(11) C(15) 1.35(2) ? . .
C(11) C(16) 1.56(2) ? . .
C(12) C(13) 1.43(2) ? . .
C(12) C(17) 1.53(3) ? . .
C(13) C(14) 1.41(3) ? . .
C(13) C(18) 1.52(3) ? . .
C(14) Ru(2) 2.22(1) ? . .
C(14) C(13) 1.41(3) ? . .
C(14) C(15) 1.41(2) ? . .
C(14) C(19) 1.52(2) ? . .
C(15) C(14) 1.41(2) ? . .
C(15) C(20) 1.49(3) ? . .
C(19) C(14) 1.52(2) ? . .
C(21) C(23) 1.37(3) ? . .
C(22) C(24) 1.36(2) ? . .
C(6) H(34) 0.9500 ? . .
C(6) H(35) 0.9501 ? . .
C(6) H(36) 0.9500 ? . .
C(7) H(31) 0.9500 ? . .
C(7) H(32) 0.9498 ? . .
C(7) H(33) 0.9500 ? . .
C(8) H(28) 0.9500 ? . .
C(8) H(29) 0.9500 ? . .
C(8) H(30) 0.9500 ? . .
C(9) H(25) 0.9499 ? . .
C(9) H(26) 0.9499 ? . .
C(9) H(27) 0.9500 ? . .
C(10) H(22) 0.9500 ? . .
C(10) H(23) 0.9500 ? . .
C(10) H(24) 0.9501 ? . .
C(16) H(4) 0.9500 ? . .
C(16) H(5) 0.9501 ? . .
C(16) H(6) 0.9500 ? . .
C(17) H(7) 0.9500 ? . .
C(17) H(8) 0.9499 ? . .
C(17) H(9) 0.9500 ? . .
C(18) H(10) 0.9500 ? . .
C(18) H(11) 0.9500 ? . .
C(18) H(12) 0.9500 ? . .
C(19) H(13) 0.9500 ? . .
C(19) H(14) 0.9500 ? . .
C(19) H(15) 0.9499 ? . .
C(20) H(1) 0.9500 ? . .
C(20) H(2) 0.9500 ? . .
C(20) H(3) 0.9500 ? . .
C(21) H(39) 0.9500 ? . .
C(21) H(40) 0.9500 ? . .
C(22) H(37) 0.9500 ? . .
C(22) H(38) 0.9500 ? . .
C(23) H(16) 0.9500 ? . .
C(23) H(17) 0.9500 ? . .
C(23) H(18) 0.9500 ? . .
C(24) H(19) 0.9500 ? . .
C(24) H(20) 0.9499 ? . .
C(24) H(21) 0.9500 ? . .
H(20) C(24) 0.9499 ? . .
